data_7244012
loop_
_publ_author_name
'Giustra, Zachary X.'
'Chen, Gang'
'Vasiliu, Monica'
'Karkamkar, Abhijeet'
'Autrey, Tom'
'Dixon, David A.'
'Liu, Shih-Yuan'

_publ_section_title
;
 A comparison of hydrogen release kinetics from 5- and 6-membered
 1,2-BN-cycloalkanes
;
_journal_issue 54
_journal_name_full 'RSC Advances'
_journal_page_first 34132
_journal_page_last 34136
_journal_paper_doi 10.1039/D1RA07477F
_journal_volume 11
_journal_year 2021
_chemical_absolute_configuration unk
_chemical_formula_moiety 'C6 H16 B N'
_chemical_formula_sum 'C6 H16 B N'
_chemical_formula_weight 113.01
_space_group_crystal_system orthorhombic
_space_group_IT_number 33
_space_group_name_Hall 'P 2c -2n'
_space_group_name_H-M_alt 'P n a 21'
_atom_sites_solution_hydrogens mixed
_atom_sites_solution_primary direct
_atom_sites_solution_secondary difmap
_audit_creation_method SHELXL-2014
_audit_update_record
;
2021-08-16 deposited with the CCDC.	2021-10-12 downloaded from the CCDC.
;
_cell_angle_alpha 90
_cell_angle_beta 90
_cell_angle_gamma 90
_cell_formula_units_Z 4
_cell_length_a 9.5116(14)
_cell_length_b 12.6484(18)
_cell_length_c 6.5253(9)
_cell_measurement_reflns_used 8070
_cell_measurement_temperature 100(2)
_cell_measurement_theta_max 28.41
_cell_measurement_theta_min 2.68
_cell_volume 785.04(19)
_computing_cell_refinement 'SAINT (Bruker, 2014)'
_computing_data_collection 'APEX2 (Bruker, 2014)'
_computing_data_reduction 'SAINT (Bruker, 2014)'
_computing_molecular_graphics 'Bruker SHELXTL'
_computing_publication_material 'Bruker SHELXTL'
_computing_structure_refinement 'SHELXL-2014 (Sheldrick, 2014)'
_computing_structure_solution 'SHELXL-2014 (Sheldrick, 2014)'
_diffrn_ambient_temperature 100(2)
_diffrn_measured_fraction_theta_full 1.000
_diffrn_measured_fraction_theta_max 0.998
_diffrn_measurement_device_type 'Bruker Kappa DUO CCD diffractometer'
_diffrn_measurement_method '\f and \w scans'
_diffrn_radiation_type MoK\a
_diffrn_radiation_wavelength 0.71073
_diffrn_reflns_av_R_equivalents 0.0228
_diffrn_reflns_av_unetI/netI 0.0131
_diffrn_reflns_Laue_measured_fraction_full 1.000
_diffrn_reflns_Laue_measured_fraction_max 0.998
_diffrn_reflns_limit_h_max 12
_diffrn_reflns_limit_h_min -12
_diffrn_reflns_limit_k_max 16
_diffrn_reflns_limit_k_min -16
_diffrn_reflns_limit_l_max 8
_diffrn_reflns_limit_l_min -8
_diffrn_reflns_number 14886
_diffrn_reflns_point_group_measured_fraction_full 1.000
_diffrn_reflns_point_group_measured_fraction_max 0.996
_diffrn_reflns_theta_full 25.242
_diffrn_reflns_theta_max 28.513
_diffrn_reflns_theta_min 2.679
_diffrn_source 'fine-focus sealed tube'
_exptl_absorpt_coefficient_mu 0.054
_exptl_absorpt_correction_T_max 0.7457
_exptl_absorpt_correction_T_min 0.6957
_exptl_absorpt_correction_type multi-scan
_exptl_absorpt_process_details
;
Sheldrick, G.M. (2013). SADABS. Bruker AXS Inc. Madison, WI USA.
;
_exptl_crystal_colour colorless
_exptl_crystal_density_diffrn 0.956
_exptl_crystal_density_meas ?
_exptl_crystal_density_method none
_exptl_crystal_description cube
_exptl_crystal_F_000 256
_exptl_crystal_size_max 0.450
_exptl_crystal_size_mid 0.380
_exptl_crystal_size_min 0.320
_refine_diff_density_max 0.301
_refine_diff_density_min -0.126
_refine_diff_density_rms 0.033
_refine_ls_abs_structure_details
;
 Flack x determined using 863 quotients [(I+)-(I-)]/[(I+)+(I-)]
 (Parsons, Flack and Wagner, Acta Cryst. B69 (2013) 249-259).
;
_refine_ls_extinction_method none
_refine_ls_goodness_of_fit_ref 1.088
_refine_ls_hydrogen_treatment mixed
_refine_ls_matrix_type full
_refine_ls_number_parameters 79
_refine_ls_number_reflns 1988
_refine_ls_number_restraints 1
_refine_ls_restrained_S_all 1.088
_refine_ls_R_factor_all 0.0338
_refine_ls_R_factor_gt 0.0325
_refine_ls_shift/su_max 0.000
_refine_ls_shift/su_mean 0.000
_refine_ls_structure_factor_coef Fsqd
_refine_ls_weighting_details 'w=1/[\s^2^(Fo^2^)+(0.0587P)^2^+0.0622P] where P=(Fo^2^+2Fc^2^)/3'
_refine_ls_weighting_scheme calc
_refine_ls_wR_factor_gt 0.0899
_refine_ls_wR_factor_ref 0.0912
_reflns_Friedel_coverage 0.839
_reflns_Friedel_fraction_full 1.000
_reflns_Friedel_fraction_max 0.993
_reflns_number_gt 1925
_reflns_number_total 1988
_reflns_threshold_expression 'I > 2\s(I)'
_cod_data_source_file d1ra07477f2.cif
_cod_data_source_block C6H16BN
_cod_depositor_comments
;
The following automatic conversions were performed:

data item '_exptl_crystal_density_meas' value 'not measured' was
changed to '?' -- the value is perceived as not measured.

Automatic conversion script
Id: cif_fix_values 7556 2019-12-06 15:28:31Z antanas 
;
_cod_database_code 7244012
_shelx_space_group_comment
;
The symmetry employed for this shelxl refinement is uniquely defined
by the following loop, which should always be used as a source of
symmetry information in preference to the above space-group names.
They are only intended as comments.
;
_shelx_estimated_absorpt_t_min 0.976
_shelx_estimated_absorpt_t_max 0.983
_shelxl_version_number 2014-3

loop_
_space_group_symop_operation_xyz
'x, y, z'
'-x, -y, z+1/2'
'x+1/2, -y+1/2, z'
'-x+1/2, y+1/2, z+1/2'

loop_
_atom_site_label
_atom_site_type_symbol
_atom_site_fract_x
_atom_site_fract_y
_atom_site_fract_z
_atom_site_U_iso_or_equiv
_atom_site_adp_type
_atom_site_occupancy
_atom_site_site_symmetry_order
_atom_site_calc_flag
_atom_site_refinement_flags_posn
_atom_site_refinement_flags_adp
_atom_site_refinement_flags_occupancy
_atom_site_disorder_assembly
_atom_site_disorder_group
N1 N 0.44802(10) 0.24437(8) 0.42210(16) 0.0167(2) Uani 1 1 d . . . . .
H1N H 0.5255(18) 0.2460(12) 0.490(3) 0.020 Uiso 1 1 d . U . . .
B1 B 0.32334(14) 0.21257(11) 0.5816(2) 0.0212(3) Uani 1 1 d . . . . .
H2 H 0.2249(17) 0.2100(13) 0.476(3) 0.025 Uiso 1 1 d . U . . .
C1 C 0.46529(15) 0.16766(11) 0.2513(2) 0.0267(3) Uani 1 1 d . . . . .
H1A H 0.4761 0.0962 0.3073 0.040 Uiso 1 1 calc R U . . .
H1B H 0.3822 0.1701 0.1626 0.040 Uiso 1 1 calc R U . . .
H1C H 0.5490 0.1861 0.1713 0.040 Uiso 1 1 calc R U . . .
C2 C 0.43147(13) 0.35377(9) 0.3373(2) 0.0200(3) Uani 1 1 d . . . . .
H2A H 0.3435 0.3577 0.2564 0.024 Uiso 1 1 calc R U . . .
H2B H 0.5110 0.3695 0.2443 0.024 Uiso 1 1 calc R U . . .
C3 C 0.42707(13) 0.43569(9) 0.5073(2) 0.0211(3) Uani 1 1 d . . . . .
H3A H 0.4189 0.5070 0.4458 0.025 Uiso 1 1 calc R U . . .
H3B H 0.5164 0.4330 0.5850 0.025 Uiso 1 1 calc R U . . .
C4 C 0.30466(13) 0.41828(10) 0.6549(2) 0.0257(3) Uani 1 1 d . . . . .
H4A H 0.2146 0.4262 0.5806 0.031 Uiso 1 1 calc R U . . .
H4B H 0.3077 0.4721 0.7651 0.031 Uiso 1 1 calc R U . . .
C5 C 0.31343(14) 0.30746(11) 0.7490(2) 0.0267(3) Uani 1 1 d . . . . .
H5A H 0.2294 0.2958 0.8357 0.032 Uiso 1 1 calc R U . . .
H5B H 0.3971 0.3041 0.8391 0.032 Uiso 1 1 calc R U . . .
C6 C 0.35805(15) 0.09886(11) 0.6827(2) 0.0294(3) Uani 1 1 d . . . . .
H6A H 0.3627 0.0451 0.5748 0.044 Uiso 1 1 calc R U . . .
H6B H 0.4486 0.1024 0.7541 0.044 Uiso 1 1 calc R U . . .
H6C H 0.2839 0.0802 0.7805 0.044 Uiso 1 1 calc R U . . .

loop_
_atom_site_aniso_label
_atom_site_aniso_U_11
_atom_site_aniso_U_22
_atom_site_aniso_U_33
_atom_site_aniso_U_23
_atom_site_aniso_U_13
_atom_site_aniso_U_12
N1 0.0151(4) 0.0159(5) 0.0190(4) 0.0001(4) -0.0017(4) 0.0004(3)
B1 0.0165(5) 0.0211(6) 0.0261(6) 0.0053(6) 0.0026(5) -0.0004(5)
C1 0.0330(7) 0.0206(6) 0.0265(6) -0.0057(5) 0.0027(5) -0.0002(5)
C2 0.0246(5) 0.0168(5) 0.0186(5) 0.0026(5) 0.0000(5) -0.0002(4)
C3 0.0247(6) 0.0161(5) 0.0224(6) -0.0004(5) -0.0012(5) 0.0008(4)
C4 0.0272(6) 0.0223(6) 0.0276(6) -0.0011(5) 0.0033(5) 0.0061(5)
C5 0.0296(7) 0.0265(6) 0.0239(6) 0.0039(5) 0.0083(5) 0.0046(5)
C6 0.0302(6) 0.0229(6) 0.0350(7) 0.0101(6) 0.0008(6) -0.0027(5)

loop_
_atom_type_symbol
_atom_type_description
_atom_type_scat_dispersion_real
_atom_type_scat_dispersion_imag
_atom_type_scat_source
C C 0.0033 0.0016 'International Tables Vol C Tables 4.2.6.8 and 6.1.1.4'
H H 0.0000 0.0000 'International Tables Vol C Tables 4.2.6.8 and 6.1.1.4'
B B 0.0013 0.0007 'International Tables Vol C Tables 4.2.6.8 and 6.1.1.4'
N N 0.0061 0.0033 'International Tables Vol C Tables 4.2.6.8 and 6.1.1.4'

loop_
_geom_angle_atom_site_label_1
_geom_angle_atom_site_label_2
_geom_angle_atom_site_label_3
_geom_angle
_geom_angle_site_symmetry_1
_geom_angle_site_symmetry_3
_geom_angle_publ_flag
C1 N1 C2 109.70(10) . . ?
C1 N1 B1 113.48(10) . . ?
C2 N1 B1 112.81(9) . . ?
C1 N1 H1N 107.8(11) . . ?
C2 N1 H1N 105.0(10) . . ?
B1 N1 H1N 107.6(11) . . ?
C6 B1 C5 113.23(12) . . ?
C6 B1 N1 109.39(10) . . ?
C5 B1 N1 106.82(10) . . ?
C6 B1 H2 112.4(8) . . ?
C5 B1 H2 111.8(8) . . ?
N1 B1 H2 102.5(9) . . ?
N1 C1 H1A 109.5 . . ?
N1 C1 H1B 109.5 . . ?
H1A C1 H1B 109.5 . . ?
N1 C1 H1C 109.5 . . ?
H1A C1 H1C 109.5 . . ?
H1B C1 H1C 109.5 . . ?
N1 C2 C3 111.27(10) . . ?
N1 C2 H2A 109.4 . . ?
C3 C2 H2A 109.4 . . ?
N1 C2 H2B 109.4 . . ?
C3 C2 H2B 109.4 . . ?
H2A C2 H2B 108.0 . . ?
C2 C3 C4 112.55(10) . . ?
C2 C3 H3A 109.1 . . ?
C4 C3 H3A 109.1 . . ?
C2 C3 H3B 109.1 . . ?
C4 C3 H3B 109.1 . . ?
H3A C3 H3B 107.8 . . ?
C3 C4 C5 110.06(10) . . ?
C3 C4 H4A 109.6 . . ?
C5 C4 H4A 109.6 . . ?
C3 C4 H4B 109.6 . . ?
C5 C4 H4B 109.6 . . ?
H4A C4 H4B 108.2 . . ?
C4 C5 B1 114.15(11) . . ?
C4 C5 H5A 108.7 . . ?
B1 C5 H5A 108.7 . . ?
C4 C5 H5B 108.7 . . ?
B1 C5 H5B 108.7 . . ?
H5A C5 H5B 107.6 . . ?
B1 C6 H6A 109.5 . . ?
B1 C6 H6B 109.5 . . ?
H6A C6 H6B 109.5 . . ?
B1 C6 H6C 109.5 . . ?
H6A C6 H6C 109.5 . . ?
H6B C6 H6C 109.5 . . ?

loop_
_geom_bond_atom_site_label_1
_geom_bond_atom_site_label_2
_geom_bond_distance
_geom_bond_site_symmetry_2
_geom_bond_publ_flag
N1 C1 1.4870(17) . ?
N1 C2 1.4986(14) . ?
N1 B1 1.6283(17) . ?
N1 H1N 0.859(17) . ?
B1 C6 1.6163(19) . ?
B1 C5 1.626(2) . ?
B1 H2 1.163(17) . ?
C1 H1A 0.9800 . ?
C1 H1B 0.9800 . ?
C1 H1C 0.9800 . ?
C2 C3 1.5189(17) . ?
C2 H2A 0.9900 . ?
C2 H2B 0.9900 . ?
C3 C4 1.5271(17) . ?
C3 H3A 0.9900 . ?
C3 H3B 0.9900 . ?
C4 C5 1.5326(18) . ?
C4 H4A 0.9900 . ?
C4 H4B 0.9900 . ?
C5 H5A 0.9900 . ?
C5 H5B 0.9900 . ?
C6 H6A 0.9800 . ?
C6 H6B 0.9800 . ?
C6 H6C 0.9800 . ?

loop_
_geom_torsion_atom_site_label_1
_geom_torsion_atom_site_label_2
_geom_torsion_atom_site_label_3
_geom_torsion_atom_site_label_4
_geom_torsion
_geom_torsion_site_symmetry_1
_geom_torsion_site_symmetry_2
_geom_torsion_site_symmetry_3
_geom_torsion_site_symmetry_4
_geom_torsion_publ_flag
C1 N1 B1 C6 60.24(14) . . . . ?
C2 N1 B1 C6 -174.20(11) . . . . ?
C1 N1 B1 C5 -176.85(10) . . . . ?
C2 N1 B1 C5 -51.30(13) . . . . ?
C1 N1 C2 C3 -174.75(10) . . . . ?
B1 N1 C2 C3 57.68(12) . . . . ?
N1 C2 C3 C4 -60.39(12) . . . . ?
C2 C3 C4 C5 57.64(14) . . . . ?
C3 C4 C5 B1 -54.15(14) . . . . ?
C6 B1 C5 C4 170.53(11) . . . . ?
N1 B1 C5 C4 50.06(13) . . . . ?
